data_7248812
loop_
_publ_author_name
'Delegkou, Maria-Ioanna'
'Panagiotou, Nikos'
'Papatriantafyllopoulou, Constantina'
'Tasiopoulos, Anastasios'
'Papaioannou, Dionissios'
'Perlepes, Spyros P.'
'Nastopoulos, Vassilios'

_publ_section_title
;
 Solvatomorphism with polar protic/aprotic and non-polar solvents in a
 series of complexes derived from the
 5-phenylimidazole/tetrafluoroborate/copper(ii) reaction system
;
_journal_issue 26
_journal_name_full CrystEngComm
_journal_page_first 3574
_journal_page_last 3592
_journal_paper_doi 10.1039/D4CE00304G
_journal_volume 26
_journal_year 2024
_chemical_formula_moiety 'C36 H32 B2 Cu F8 N8, 2(C3 H8 O)'
_chemical_formula_sum 'C42 H48 B2 Cu F8 N8 O2'
_chemical_formula_weight 934.04
_space_group_crystal_system triclinic
_space_group_IT_number 2
_space_group_name_Hall '-P 1'
_space_group_name_H-M_alt 'P -1'
_atom_sites_solution_hydrogens mixed
_atom_sites_solution_primary direct
_atom_sites_solution_secondary difmap
_audit_creation_method SHELXL-2019/3
_audit_update_record
;
2024-03-21 deposited with the CCDC.	2024-06-02 downloaded from the CCDC.
;
_cell_angle_alpha 104.812(4)
_cell_angle_beta 94.552(3)
_cell_angle_gamma 104.842(4)
_cell_formula_units_Z 1
_cell_length_a 9.1101(3)
_cell_length_b 9.9335(4)
_cell_length_c 13.3316(6)
_cell_measurement_reflns_used 3648
_cell_measurement_temperature 100(2)
_cell_measurement_theta_max 28.9180
_cell_measurement_theta_min 4.6290
_cell_volume 1113.82(8)
_computing_cell_refinement 'CrysAlisPro 1.171.38.43 (Rigaku OD, 2015)'
_computing_data_collection 'CrysAlisPro 1.171.38.43 (Rigaku OD, 2015)'
_computing_data_reduction 'CrysAlisPro 1.171.38.43 (Rigaku OD, 2015)'
_computing_molecular_graphics 'PLATON v.270519 (Spek, 2009); MERCURY v.2020.3.0 (Macrae et al. 2020)'
_computing_publication_material 'WINGX v.2018.3 (Farrugia, 2012); OLEX2 v.1.3.0 (Dolomanov et al., 2009)'
_computing_structure_refinement 'SHELXL-2019/3 (Sheldrick, 2019)'
_computing_structure_solution 'SIR92 (Altomare et al., 1994); SHELXT-2018/2 (Sheldrick, 2018)'
_diffrn_ambient_temperature 100(2)
_diffrn_detector_area_resol_mean 10.4223
_diffrn_measured_fraction_theta_full 0.999
_diffrn_measured_fraction_theta_max 0.988
_diffrn_measurement_device_type 'Oxford Diffraction SuperNova with Atlas CCD detector'
_diffrn_measurement_method '\w scans'
_diffrn_radiation_type MoK\a
_diffrn_radiation_wavelength 0.71073
_diffrn_reflns_av_R_equivalents 0.0355
_diffrn_reflns_av_unetI/netI 0.0520
_diffrn_reflns_Laue_measured_fraction_full 0.999
_diffrn_reflns_Laue_measured_fraction_max 0.988
_diffrn_reflns_limit_h_max 11
_diffrn_reflns_limit_h_min -11
_diffrn_reflns_limit_k_max 12
_diffrn_reflns_limit_k_min -12
_diffrn_reflns_limit_l_max 15
_diffrn_reflns_limit_l_min -16
_diffrn_reflns_number 9553
_diffrn_reflns_point_group_measured_fraction_full 0.999
_diffrn_reflns_point_group_measured_fraction_max 0.988
_diffrn_reflns_theta_full 25.242
_diffrn_reflns_theta_max 26.999
_diffrn_reflns_theta_min 3.017
_diffrn_source 'SuperNova (Mo) X-ray Source'
_exptl_absorpt_coefficient_mu 0.569
_exptl_absorpt_correction_T_max 1.000
_exptl_absorpt_correction_T_min 0.714
_exptl_absorpt_correction_type multi-scan
_exptl_absorpt_process_details
;
CrysAlisPro 1.171.38.43 (Rigaku Oxford Diffraction, 2015)
Empirical absorption correction using spherical harmonics,
 implemented in SCALE3 ABSPACK scaling algorithm.
;
_exptl_crystal_colour 'light violet'
_exptl_crystal_density_diffrn 1.393
_exptl_crystal_density_method 'not measured'
_exptl_crystal_description prism
_exptl_crystal_F_000 483
_exptl_crystal_recrystallization_method 'Re-crystallisation from solvent: 1-pronanol'
_exptl_crystal_size_max 0.12
_exptl_crystal_size_mid 0.11
_exptl_crystal_size_min 0.09
_refine_diff_density_max 0.577
_refine_diff_density_min -0.504
_refine_diff_density_rms 0.068
_refine_ls_extinction_method none
_refine_ls_goodness_of_fit_ref 1.072
_refine_ls_hydrogen_treatment mixed
_refine_ls_matrix_type full
_refine_ls_number_parameters 296
_refine_ls_number_reflns 4810
_refine_ls_number_restraints 8
_refine_ls_restrained_S_all 1.072
_refine_ls_R_factor_all 0.0557
_refine_ls_R_factor_gt 0.0431
_refine_ls_shift/su_max 0.000
_refine_ls_shift/su_mean 0.000
_refine_ls_structure_factor_coef Fsqd
_refine_ls_weighting_details 'w=1/[\s^2^(Fo^2^)+(0.0351P)^2^+0.8195P] where P=(Fo^2^+2Fc^2^)/3'
_refine_ls_weighting_scheme calc
_refine_ls_wR_factor_gt 0.0970
_refine_ls_wR_factor_ref 0.1051
_reflns_Friedel_coverage 0.000
_reflns_number_gt 4060
_reflns_number_total 4810
_reflns_threshold_expression 'I > 2\s(I)'
_cod_data_source_file d4ce00304g2.cif
_cod_data_source_block 4
_cod_depositor_comments 'Adding full bibliography for 7248805--7248823.cif.'
_cod_original_cell_volume 1113.81(8)
_cod_database_code 7248812
_shelx_shelxl_version_number 2019/3
_shelx_space_group_comment
;
The symmetry employed for this shelxl refinement is uniquely defined
by the following loop, which should always be used as a source of
symmetry information in preference to the above space-group names.
They are only intended as comments.
;
_shelx_estimated_absorpt_t_min 0.935
_shelx_estimated_absorpt_t_max 0.951

loop_
_space_group_symop_operation_xyz
'x, y, z'
'-x, -y, -z'

loop_
_atom_site_label
_atom_site_type_symbol
_atom_site_fract_x
_atom_site_fract_y
_atom_site_fract_z
_atom_site_U_iso_or_equiv
_atom_site_adp_type
_atom_site_occupancy
_atom_site_site_symmetry_order
_atom_site_calc_flag
_atom_site_refinement_flags_posn
_atom_site_refinement_flags_adp
_atom_site_refinement_flags_occupancy
_atom_site_disorder_assembly
_atom_site_disorder_group
Cu Cu 1.000000 0.000000 1.000000 0.01455(11) Uani 1 2 d S . P . .
C2B C 1.2850(2) 0.0573(2) 1.15488(17) 0.0187(5) Uani 1 1 d . . . . .
H2B H 1.336055 0.009007 1.104119 0.022 Uiso 1 1 calc R U . . .
C2A C 0.8963(2) -0.2649(2) 1.06766(17) 0.0185(5) Uani 1 1 d . . . . .
H2A H 0.990491 -0.286777 1.057119 0.022 Uiso 1 1 calc R U . . .
C4B C 1.1148(2) 0.1445(2) 1.22997(17) 0.0185(5) Uani 1 1 d . . . . .
H4B H 1.021145 0.167384 1.240786 0.022 Uiso 1 1 calc R U . . .
C4A C 0.7160(2) -0.1593(2) 1.07548(17) 0.0174(4) Uani 1 1 d . . . . .
H4A H 0.660962 -0.091108 1.071304 0.021 Uiso 1 1 calc R U . . .
C5B C 1.2408(2) 0.1843(2) 1.30506(17) 0.0179(5) Uani 1 1 d . . . . .
C5A C 0.6618(2) -0.2828(2) 1.10489(16) 0.0166(4) Uani 1 1 d . . . . .
C6B C 1.2713(3) 0.2764(2) 1.41414(17) 0.0202(5) Uani 1 1 d . . . . .
C6A C 0.5133(2) -0.3456(2) 1.13369(16) 0.0174(4) Uani 1 1 d . . . . .
C7B C 1.3975(3) 0.2854(3) 1.48365(18) 0.0242(5) Uani 1 1 d . . . . .
H7B H 1.466037 0.230139 1.461245 0.029 Uiso 1 1 calc R U . . .
C7A C 0.4653(3) -0.4911(2) 1.13300(17) 0.0199(5) Uani 1 1 d . . . . .
H7A H 0.529933 -0.551743 1.113549 0.024 Uiso 1 1 calc R U . . .
C8B C 1.4238(3) 0.3753(3) 1.58611(19) 0.0299(6) Uani 1 1 d . . . . .
H8B H 1.510438 0.381017 1.633374 0.036 Uiso 1 1 calc R U . . .
C8A C 0.3244(3) -0.5473(3) 1.16046(18) 0.0260(5) Uani 1 1 d . . . . .
H8A H 0.293356 -0.646227 1.160245 0.031 Uiso 1 1 calc R U . . .
C9B C 1.3254(3) 0.4559(3) 1.6195(2) 0.0330(6) Uani 1 1 d . . . . .
H9B H 1.343652 0.516833 1.689662 0.040 Uiso 1 1 calc R U . . .
C9A C 0.2278(3) -0.4616(3) 1.18827(19) 0.0292(6) Uani 1 1 d . . . . .
H9A H 0.130684 -0.501312 1.206581 0.035 Uiso 1 1 calc R U . . .
C10B C 1.1997(3) 0.4479(3) 1.5505(2) 0.0359(6) Uani 1 1 d . . . . .
H10B H 1.131559 0.503432 1.573295 0.043 Uiso 1 1 calc R U . . .
C10A C 0.2744(3) -0.3165(3) 1.18914(19) 0.0286(6) Uani 1 1 d . . . . .
H10A H 0.209006 -0.256519 1.208245 0.034 Uiso 1 1 calc R U . . .
C11B C 1.1727(3) 0.3592(3) 1.44829(19) 0.0287(6) Uani 1 1 d . . . . .
H11B H 1.086615 0.354838 1.401157 0.034 Uiso 1 1 calc R U . . .
C11A C 0.4159(3) -0.2594(3) 1.16217(18) 0.0234(5) Uani 1 1 d . . . . .
H11A H 0.447079 -0.160152 1.163108 0.028 Uiso 1 1 calc R U . . .
N1B N 1.3469(2) 0.1258(2) 1.25542(15) 0.0197(4) Uani 1 1 d D . . . .
H1B H 1.438(2) 0.129(3) 1.281(2) 0.030 Uiso 1 1 d D U . . .
N1A N 0.7796(2) -0.3470(2) 1.09951(15) 0.0184(4) Uani 1 1 d D . . . .
H1A H 0.777(3) -0.430(2) 1.108(2) 0.028 Uiso 1 1 d D U . . .
N3B N 1.1436(2) 0.06588(19) 1.13561(14) 0.0157(4) Uani 1 1 d . . . . .
N3A N 0.8628(2) -0.14885(19) 1.05281(14) 0.0161(4) Uani 1 1 d . . . . .
B B 0.7693(3) 0.2510(3) 1.1260(2) 0.0218(6) Uani 1 1 d . . . . .
F1 F 0.85011(16) 0.16883(15) 1.06500(10) 0.0270(3) Uani 1 1 d . . . . .
F2 F 0.8021(2) 0.38532(17) 1.10819(14) 0.0482(5) Uani 1 1 d . . . . .
F3 F 0.81905(17) 0.26932(18) 1.23166(11) 0.0351(4) Uani 1 1 d . . . . .
F4 F 0.61523(17) 0.1810(2) 1.10038(14) 0.0476(5) Uani 1 1 d . . . . .
C12 C 0.6768(3) -0.0018(3) 0.3718(2) 0.0324(6) Uani 1 1 d . . . . .
H12A H 0.691936 -0.070936 0.308169 0.039 Uiso 1 1 calc R U . . .
H12B H 0.592090 -0.055101 0.401591 0.039 Uiso 1 1 calc R U . . .
C13 C 0.8216(3) 0.0509(3) 0.4509(2) 0.0354(6) Uani 1 1 d . . . . .
H13A H 0.848040 -0.034235 0.464367 0.042 Uiso 1 1 calc R U . . .
H13B H 0.906789 0.102713 0.420688 0.042 Uiso 1 1 calc R U . . .
C14 C 0.8080(4) 0.1504(5) 0.5533(2) 0.0608(10) Uani 1 1 d . U . . .
H14A H 0.904711 0.179551 0.601667 0.091 Uiso 1 1 calc R U . . .
H14B H 0.724311 0.099634 0.583940 0.091 Uiso 1 1 calc R U . . .
H14C H 0.786006 0.236912 0.540986 0.091 Uiso 1 1 calc R U . . .
O1 O 0.6326(2) 0.1125(2) 0.34221(15) 0.0343(5) Uani 1 1 d . . . . .
H1 H 0.695(4) 0.157(4) 0.311(3) 0.051 Uiso 1 1 d . U . . .

loop_
_atom_site_aniso_label
_atom_site_aniso_U_11
_atom_site_aniso_U_22
_atom_site_aniso_U_33
_atom_site_aniso_U_23
_atom_site_aniso_U_13
_atom_site_aniso_U_12
Cu 0.01379(19) 0.0143(2) 0.0163(2) 0.00581(15) 0.00161(14) 0.00419(15)
C2B 0.0197(11) 0.0194(11) 0.0188(11) 0.0050(9) 0.0037(9) 0.0088(9)
C2A 0.0177(11) 0.0181(11) 0.0221(11) 0.0084(9) 0.0038(9) 0.0062(9)
C4B 0.0182(11) 0.0197(11) 0.0209(11) 0.0086(9) 0.0057(9) 0.0079(9)
C4A 0.0158(10) 0.0179(11) 0.0193(11) 0.0053(9) 0.0010(8) 0.0066(9)
C5B 0.0184(11) 0.0171(11) 0.0209(11) 0.0089(9) 0.0040(9) 0.0057(9)
C5A 0.0196(11) 0.0152(11) 0.0145(10) 0.0040(9) 0.0005(8) 0.0052(9)
C6B 0.0222(11) 0.0198(12) 0.0195(11) 0.0076(9) 0.0041(9) 0.0056(10)
C6A 0.0175(10) 0.0190(11) 0.0144(10) 0.0055(9) 0.0009(8) 0.0029(9)
C7B 0.0254(12) 0.0261(13) 0.0216(12) 0.0061(10) 0.0018(9) 0.0094(11)
C7A 0.0221(11) 0.0194(12) 0.0166(11) 0.0057(9) 0.0010(9) 0.0034(10)
C8B 0.0322(14) 0.0343(15) 0.0218(12) 0.0069(11) -0.0031(10) 0.0105(12)
C8A 0.0301(13) 0.0215(12) 0.0195(12) 0.0068(10) 0.0016(10) -0.0046(10)
C9B 0.0418(16) 0.0348(15) 0.0191(13) 0.0005(11) 0.0013(11) 0.0137(13)
C9A 0.0189(12) 0.0401(16) 0.0230(13) 0.0088(11) 0.0041(10) -0.0013(11)
C10B 0.0394(16) 0.0406(16) 0.0271(14) -0.0011(12) 0.0036(11) 0.0213(14)
C10A 0.0227(12) 0.0365(15) 0.0261(13) 0.0065(11) 0.0027(10) 0.0104(11)
C11B 0.0259(13) 0.0357(15) 0.0234(13) 0.0033(11) -0.0008(10) 0.0132(12)
C11A 0.0215(12) 0.0232(12) 0.0265(13) 0.0099(10) 0.0029(9) 0.0058(10)
N1B 0.0162(9) 0.0241(10) 0.0204(10) 0.0065(8) -0.0002(8) 0.0093(8)
N1A 0.0192(9) 0.0145(9) 0.0244(10) 0.0095(8) 0.0022(8) 0.0065(8)
N3B 0.0160(9) 0.0149(9) 0.0172(9) 0.0063(8) 0.0030(7) 0.0042(8)
N3A 0.0163(9) 0.0161(9) 0.0165(9) 0.0065(7) 0.0012(7) 0.0045(8)
B 0.0214(13) 0.0218(14) 0.0273(14) 0.0086(11) 0.0068(11) 0.0129(11)
F1 0.0317(8) 0.0268(8) 0.0272(7) 0.0051(6) 0.0085(6) 0.0180(6)
F2 0.0658(12) 0.0238(8) 0.0652(12) 0.0203(8) 0.0108(9) 0.0228(8)
F3 0.0371(9) 0.0493(10) 0.0243(8) 0.0089(7) 0.0094(6) 0.0217(8)
F4 0.0184(8) 0.0725(13) 0.0534(11) 0.0245(10) 0.0070(7) 0.0086(8)
C12 0.0284(13) 0.0357(15) 0.0327(14) 0.0068(12) 0.0005(11) 0.0131(12)
C13 0.0255(13) 0.0478(18) 0.0344(15) 0.0169(13) -0.0002(11) 0.0096(13)
C14 0.0468(19) 0.089(3) 0.0305(17) 0.0031(17) -0.0021(14) 0.0078(19)
O1 0.0243(9) 0.0497(13) 0.0388(11) 0.0228(10) 0.0069(8) 0.0172(9)

loop_
_atom_type_symbol
_atom_type_description
_atom_type_scat_dispersion_real
_atom_type_scat_dispersion_imag
_atom_type_scat_source
C C 0.0033 0.0016 'International Tables Vol C Tables 4.2.6.8 and 6.1.1.4'
H H 0.0000 0.0000 'International Tables Vol C Tables 4.2.6.8 and 6.1.1.4'
B B 0.0013 0.0007 'International Tables Vol C Tables 4.2.6.8 and 6.1.1.4'
Cu Cu 0.3201 1.2651 'International Tables Vol C Tables 4.2.6.8 and 6.1.1.4'
F F 0.0171 0.0103 'International Tables Vol C Tables 4.2.6.8 and 6.1.1.4'
N N 0.0061 0.0033 'International Tables Vol C Tables 4.2.6.8 and 6.1.1.4'
O O 0.0106 0.0060 'International Tables Vol C Tables 4.2.6.8 and 6.1.1.4'

loop_
_geom_angle_atom_site_label_1
_geom_angle_atom_site_label_2
_geom_angle_atom_site_label_3
_geom_angle
_geom_angle_site_symmetry_1
_geom_angle_site_symmetry_3
_geom_angle_publ_flag
N3A Cu N3A 180.00(8) 2_757 . ?
N3A Cu N3B 90.69(7) 2_757 . ?
N3A Cu N3B 89.31(7) . . ?
N3A Cu N3B 89.31(7) 2_757 2_757 ?
N3A Cu N3B 90.69(7) . 2_757 ?
N3B Cu N3B 180.0 . 2_757 ?
N3B C2B N1B 111.04(19) . . ?
N3B C2B H2B 124.5 . . ?
N1B C2B H2B 124.5 . . ?
N3A C2A N1A 110.66(19) . . ?
N3A C2A H2A 124.7 . . ?
N1A C2A H2A 124.7 . . ?
C5B C4B N3B 109.94(19) . . ?
C5B C4B H4B 125.0 . . ?
N3B C4B H4B 125.0 . . ?
C5A C4A N3A 109.57(19) . . ?
C5A C4A H4A 125.2 . . ?
N3A C4A H4A 125.2 . . ?
C4B C5B N1B 105.07(19) . . ?
C4B C5B C6B 130.7(2) . . ?
N1B C5B C6B 124.15(19) . . ?
C4A C5A N1A 104.96(19) . . ?
C4A C5A C6A 131.3(2) . . ?
N1A C5A C6A 123.73(19) . . ?
C7B C6B C11B 119.1(2) . . ?
C7B C6B C5B 121.7(2) . . ?
C11B C6B C5B 119.2(2) . . ?
C11A C6A C7A 118.6(2) . . ?
C11A C6A C5A 119.8(2) . . ?
C7A C6A C5A 121.6(2) . . ?
C6B C7B C8B 120.1(2) . . ?
C6B C7B H7B 119.9 . . ?
C8B C7B H7B 119.9 . . ?
C8A C7A C6A 120.3(2) . . ?
C8A C7A H7A 119.9 . . ?
C6A C7A H7A 119.9 . . ?
C9B C8B C7B 120.5(2) . . ?
C9B C8B H8B 119.8 . . ?
C7B C8B H8B 119.8 . . ?
C7A C8A C9A 121.0(2) . . ?
C7A C8A H8A 119.5 . . ?
C9A C8A H8A 119.5 . . ?
C8B C9B C10B 119.7(2) . . ?
C8B C9B H9B 120.2 . . ?
C10B C9B H9B 120.2 . . ?
C8A C9A C10A 119.2(2) . . ?
C8A C9A H9A 120.4 . . ?
C10A C9A H9A 120.4 . . ?
C9B C10B C11B 120.3(2) . . ?
C9B C10B H10B 119.8 . . ?
C11B C10B H10B 119.8 . . ?
C11A C10A C9A 120.0(2) . . ?
C11A C10A H10A 120.0 . . ?
C9A C10A H10A 120.0 . . ?
C10B C11B C6B 120.3(2) . . ?
C10B C11B H11B 119.8 . . ?
C6B C11B H11B 119.8 . . ?
C10A C11A C6A 120.9(2) . . ?
C10A C11A H11A 119.6 . . ?
C6A C11A H11A 119.6 . . ?
C2B N1B C5B 108.34(18) . . ?
C2B N1B H1B 122.7(18) . . ?
C5B N1B H1B 129.0(18) . . ?
C2A N1A C5A 108.65(18) . . ?
C2A N1A H1A 124.1(18) . . ?
C5A N1A H1A 126.9(18) . . ?
C2B N3B C4B 105.59(18) . . ?
C2B N3B Cu 129.83(15) . . ?
C4B N3B Cu 124.36(14) . . ?
C2A N3A C4A 106.16(18) . . ?
C2A N3A Cu 124.56(15) . . ?
C4A N3A Cu 129.19(14) . . ?
F4 B F2 111.1(2) . . ?
F4 B F1 109.6(2) . . ?
F2 B F1 108.4(2) . . ?
F4 B F3 110.3(2) . . ?
F2 B F3 108.8(2) . . ?
F1 B F3 108.68(18) . . ?
O1 C12 C13 113.6(2) . . ?
O1 C12 H12A 108.9 . . ?
C13 C12 H12A 108.9 . . ?
O1 C12 H12B 108.9 . . ?
C13 C12 H12B 108.9 . . ?
H12A C12 H12B 107.7 . . ?
C14 C13 C12 113.2(2) . . ?
C14 C13 H13A 108.9 . . ?
C12 C13 H13A 108.9 . . ?
C14 C13 H13B 108.9 . . ?
C12 C13 H13B 108.9 . . ?
H13A C13 H13B 107.7 . . ?
C13 C14 H14A 109.5 . . ?
C13 C14 H14B 109.5 . . ?
H14A C14 H14B 109.5 . . ?
C13 C14 H14C 109.5 . . ?
H14A C14 H14C 109.5 . . ?
H14B C14 H14C 109.5 . . ?
C12 O1 H1 114(2) . . ?

loop_
_geom_bond_atom_site_label_1
_geom_bond_atom_site_label_2
_geom_bond_distance
_geom_bond_site_symmetry_2
_geom_bond_publ_flag
Cu N3A 1.9921(18) 2_757 ?
Cu N3A 1.9921(18) . ?
Cu N3B 1.9972(17) . ?
Cu N3B 1.9972(17) 2_757 ?
C2B N3B 1.322(3) . ?
C2B N1B 1.340(3) . ?
C2B H2B 0.9500 . ?
C2A N3A 1.322(3) . ?
C2A N1A 1.335(3) . ?
C2A H2A 0.9500 . ?
C4B C5B 1.363(3) . ?
C4B N3B 1.384(3) . ?
C4B H4B 0.9500 . ?
C4A C5A 1.367(3) . ?
C4A N3A 1.378(3) . ?
C4A H4A 0.9500 . ?
C5B N1B 1.379(3) . ?
C5B C6B 1.468(3) . ?
C5A N1A 1.379(3) . ?
C5A C6A 1.463(3) . ?
C6B C7B 1.387(3) . ?
C6B C11B 1.394(3) . ?
C6A C11A 1.393(3) . ?
C6A C7A 1.397(3) . ?
C7B C8B 1.391(3) . ?
C7B H7B 0.9500 . ?
C7A C8A 1.380(3) . ?
C7A H7A 0.9500 . ?
C8B C9B 1.376(4) . ?
C8B H8B 0.9500 . ?
C8A C9A 1.382(4) . ?
C8A H8A 0.9500 . ?
C9B C10B 1.383(4) . ?
C9B H9B 0.9500 . ?
C9A C10A 1.391(4) . ?
C9A H9A 0.9500 . ?
C10B C11B 1.383(4) . ?
C10B H10B 0.9500 . ?
C10A C11A 1.385(3) . ?
C10A H10A 0.9500 . ?
C11B H11B 0.9500 . ?
C11A H11A 0.9500 . ?
N1B H1B 0.858(17) . ?
N1A H1A 0.850(17) . ?
B F4 1.368(3) . ?
B F2 1.377(3) . ?
B F1 1.390(3) . ?
B F3 1.396(3) . ?
C12 O1 1.430(3) . ?
C12 C13 1.506(4) . ?
C12 H12A 0.9900 . ?
C12 H12B 0.9900 . ?
C13 C14 1.502(4) . ?
C13 H13A 0.9900 . ?
C13 H13B 0.9900 . ?
C14 H14A 0.9800 . ?
C14 H14B 0.9800 . ?
C14 H14C 0.9800 . ?
O1 H1 0.83(3) . ?

loop_
_geom_hbond_atom_site_label_D
_geom_hbond_atom_site_label_H
_geom_hbond_atom_site_label_A
_geom_hbond_distance_DH
_geom_hbond_distance_HA
_geom_hbond_distance_DA
_geom_hbond_angle_DHA
_geom_hbond_site_symmetry_A
_geom_hbond_publ_flag
C4B H4B F3 0.95 2.33 3.241(3) 161.4 . yes
N1B H1B O1 0.858(17) 1.958(17) 2.812(2) 173(3) 1_656 yes
N1A H1A F2 0.850(17) 1.912(18) 2.749(2) 168(3) 1_545 yes
O1 H1 F3 0.83(3) 1.95(3) 2.775(2) 173(3) 1_554 yes
